data_2011108
loop_
_publ_author_name
'Kooijman, Huub'
'Bommel, Kjeld J. C. van'
'Verboom, Willem'
'Reinhoudt, David N.'
'Kroon, Jan'
'Spek, Anthony L.'

_publ_section_title
;Polymorphs and pseudo-polymorphs of
 \m-oxo-bis{[<i>N</i>,<i>N</i>'-bis(salicylidene)propane-1,3-diamine]oxorhenium(V)}
;
_journal_issue 7
_journal_name_full 'Acta Crystallographica Section C'
_journal_page_first 749
_journal_page_last 757
_journal_paper_doi 10.1107/S0108270100004108
_journal_volume 56
_journal_year 2000
_chemical_formula_iupac '[Re2 O (C17 H16 N2 O3)2] , 2H2 O'
_chemical_formula_moiety 'C34 H32 N4 O7 Re2, 2(H2 O)'
_chemical_formula_sum 'C34 H36 N4 O9 Re2'
_chemical_formula_weight 1017.09
_chemical_name_systematic
;
\m-oxo-bis{oxo{2,2'-[propane-1,3-diylbis(nitrilomethylidyne)]diphenolato}
rhenium(V)} hydrate (1:2)
;
_space_group_IT_number 14
_symmetry_cell_setting monoclinic
_symmetry_space_group_name_Hall '-P 2ybc'
_symmetry_space_group_name_H-M 'P 1 21/c 1'
_cell_angle_alpha 90
_cell_angle_beta 91.367(5)
_cell_angle_gamma 90
_cell_formula_units_Z 2
_cell_length_a 10.1085(8)
_cell_length_b 11.2053(8)
_cell_length_c 14.0447(7)
_cell_measurement_reflns_used 25
_cell_measurement_temperature 150
_cell_measurement_theta_max 13.98
_cell_measurement_theta_min 11.68
_cell_volume 1590.37(19)
_computing_cell_refinement 'SET4 (de Boer & Duisenberg, 1984)'
_computing_data_collection 'locally modified CAD-4 Software (Enraf-Nonius, 1989)'
_computing_data_reduction 'HELENA (Spek, 1997)'
_computing_molecular_graphics 'PLATON (Spek, 2000)'
_computing_publication_material PLATON
_computing_structure_refinement 'SHELXL97 (Sheldrick, 1997)'
_computing_structure_solution 'SHELXS86 (Sheldrick, 1985)'
_diffrn_ambient_temperature 150
_diffrn_measured_fraction_theta_full 1.0
_diffrn_measured_fraction_theta_max 1.0
_diffrn_measurement_device_type 'Enraf-Nonius CAD4-T'
_diffrn_measurement_method '\w scans'
_diffrn_radiation_monochromator graphite
_diffrn_radiation_source 'rotating anode'
_diffrn_radiation_type 'Mo K\a'
_diffrn_radiation_wavelength .71073
_diffrn_reflns_av_R_equivalents .145
_diffrn_reflns_av_sigmaI/netI .145
_diffrn_reflns_limit_h_max 13
_diffrn_reflns_limit_h_min -13
_diffrn_reflns_limit_k_max 0
_diffrn_reflns_limit_k_min -14
_diffrn_reflns_limit_l_max 18
_diffrn_reflns_limit_l_min -18
_diffrn_reflns_number 7271
_diffrn_reflns_reduction_process
;
 ?
;
_diffrn_reflns_theta_full 27.49
_diffrn_reflns_theta_max 27.49
_diffrn_reflns_theta_min 2.02
_diffrn_standards_decay_% 5
_diffrn_standards_interval_time 60
_diffrn_standards_number 3
_exptl_absorpt_coefficient_mu 7.669
_exptl_absorpt_correction_T_max .615
_exptl_absorpt_correction_T_min .149
_exptl_absorpt_correction_type \y-scan
_exptl_absorpt_process_details '(PLATON; Spek, 2000)'
_exptl_crystal_colour 'dark green'
_exptl_crystal_density_diffrn 2.124
_exptl_crystal_density_method 'not measured'
_exptl_crystal_description block
_exptl_crystal_F_000 980
_exptl_crystal_size_max .24
_exptl_crystal_size_mid .09
_exptl_crystal_size_min .07
_refine_diff_density_max 2.211
_refine_diff_density_min -2.939
_refine_ls_abs_structure_details none
_refine_ls_extinction_coef .0033(2)
_refine_ls_extinction_method 'SHELXL97 (Sheldrick, 1997)'
_refine_ls_goodness_of_fit_ref 1.010
_refine_ls_hydrogen_treatment constr
_refine_ls_matrix_type full
_refine_ls_number_parameters 227
_refine_ls_number_reflns 3639
_refine_ls_number_restraints 15
_refine_ls_restrained_S_all 1.011
_refine_ls_R_factor_all .053
_refine_ls_R_factor_gt .047
_refine_ls_shift/su_max <0.001
_refine_ls_shift/su_mean .000
_refine_ls_structure_factor_coef Fsqd
_refine_ls_weighting_details 'w = 1/[\s^2^(F~o~^2^)+(0.008P)^2^+4.50P] where P=(F~o~^2^+2F~c~^2^)/3'
_refine_ls_weighting_scheme calc
_refine_ls_wR_factor_ref .101
_reflns_number_gt 3143
_reflns_number_total 3639
_reflns_threshold_expression I>2\s(I)
_cod_data_source_file fg1587.cif
_cod_data_source_block VII
_cod_depositor_comments
;
The following automatic conversions were performed:
'_symmetry_cell_setting' value 'Monoclinic' changed to 'monoclinic'
according to '/home/saulius/struct/CIF-dictionaries/cif_core.dic'
dictionary named 'cif_core.dic' version 2.4.1 from 2010-06-29.

Automatic conversion script
Id: cif_fix_enum 1527 2010-12-29 10:47:43Z saulius 

The following automatic conversions were performed:

'_symmetry_cell_setting' value 'Monoclinic' changed to 'monoclinic'
according to /home/saulius/struct/CIF-dictionaries/cif_core.dic
dictionary named 'cif_core.dic' version 2.4.1 from 2010-06-29.

Automatic conversion script
Id: cif_fix_values 1715 2011-07-08 13:25:40Z adriana 
;
_cod_original_sg_symbol_H-M 'P 21/c'
_cod_database_code 2011108
_cod_database_fobs_code 2011108

loop_
_symmetry_equiv_pos_as_xyz
x,y,z
-x,1/2+y,1/2-z
-x,-y,-z
x,1/2-y,1/2+z

loop_
_atom_site_aniso_label
_atom_site_aniso_U_11
_atom_site_aniso_U_22
_atom_site_aniso_U_33
_atom_site_aniso_U_12
_atom_site_aniso_U_13
_atom_site_aniso_U_23
Re1 .0210(2) .0140(2) .0281(2) .00190(10) .00240(10) .00080(10)
O1 .022(2) .0083(17) .044(3) .0005(14) .007(2) .0057(19)
O2 .036(3) .0070(17) .047(3) .0025(16) .015(3) .004(2)
O3 .044(3) .015(2) .036(3) -.0023(19) -.007(3) -.001(2)
O4 .027(4) .020(3) .020(4) -.008(2) -.001(3) -.001(3)
N1 .010(3) .038(3) .030(4) .0098(19) .000(3) -.001(3)
N2 .029(3) .011(2) .032(3) .0008(18) .000(3) .001(2)
C1 .019(3) .029(3) .025(3) .009(2) .003(3) .002(3)
C2 .033(4) .020(3) .036(4) .000(2) .005(4) .002(3)
C3 .029(4) .036(4) .040(5) -.007(3) .000(4) .002(3)
C4 .040(4) .031(4) .042(5) -.014(3) .013(4) .003(3)
C5 .027(4) .033(4) .039(4) -.002(3) .004(4) -.003(3)
C6 .012(3) .024(3) .034(4) .001(2) .003(3) -.006(3)
C7 .020(3) .024(3) .044(5) -.002(2) .002(3) .005(3)
C8 .027(3) .017(3) .064(6) .010(2) .009(4) .005(3)
C9 .037(4) .025(3) .050(5) .010(3) .002(4) .003(3)
C10 .041(4) .009(2) .054(5) .001(2) .006(4) .004(3)
C11 .031(3) .020(3) .033(4) .003(2) .002(3) .007(3)
C12 .031(3) .023(3) .018(3) .000(3) -.001(3) -.002(3)
C13 .030(4) .022(3) .032(4) -.003(2) -.002(3) .005(3)
C14 .025(3) .040(4) .038(4) -.008(3) .006(4) .001(3)
C15 .030(4) .035(4) .049(6) .003(3) .012(4) -.002(4)
C16 .024(4) .029(3) .037(5) .006(2) .006(4) .004(3)
C17 .022(3) .019(3) .030(4) -.005(2) .009(3) .001(3)
O5 .068(4) .031(3) .052(4) .009(3) .006(4) .002(3)

loop_
_atom_site_label
_atom_site_fract_x
_atom_site_fract_y
_atom_site_fract_z
_atom_site_U_iso_or_equiv
_atom_site_thermal_displace_type
_atom_site_occupancy
_atom_site_type_symbol
Re1 .05409(2) .02546(2) .12986(2) .02100(10) Uani 1.000 Re
O1 .0606(4) .2038(4) .1094(4) .0247(13) Uani 1.000 O
O2 -.1299(5) .0684(4) .1653(4) .0298(15) Uani 1.000 O
O3 .1302(6) .0210(4) .2410(5) .0318(16) Uani 1.000 O
O4 0 0 0 .022(2) Uani 1.000 O
N1 .2434(6) .0024(5) .0682(5) .0260(19) Uani 1.000 N
N2 .0136(6) -.1605(4) .1412(5) .0240(16) Uani 1.000 N
C1 .1543(6) .2655(6) .0665(5) .0243(17) Uani 1.000 C
C2 .1318(7) .3854(6) .0556(6) .030(2) Uani 1.000 C
C3 .2213(8) .4572(7) .0121(8) .035(3) Uani 1.000 C
C4 .3406(8) .4106(7) -.0207(7) .037(3) Uani 1.000 C
C5 .3648(7) .2935(6) -.0088(6) .033(2) Uani 1.000 C
C6 .2730(6) .2164(6) .0332(6) .0233(19) Uani 1.000 C
C7 .3086(7) .0899(6) .0371(6) .029(2) Uani 1.000 C
C8 .2986(7) -.1157(6) .0548(8) .036(2) Uani 1.000 C
C9 .2508(8) -.2100(6) .1218(7) .037(2) Uani 1.000 C
C10 .1134(8) -.2489(5) .1131(7) .035(2) Uani 1.000 C
C11 -.0968(7) -.1994(6) .1727(6) .0280(19) Uani 1.000 C
C12 -.2107(7) -.1311(6) .2005(5) .0240(17) Uani 1.000 C
C13 -.3175(7) -.1982(6) .2344(6) .028(2) Uani 1.000 C
C14 -.4361(7) -.1476(7) .2578(7) .034(2) Uani 1.000 C
C15 -.4511(8) -.0246(7) .2461(8) .038(3) Uani 1.000 C
C16 -.3488(7) .0469(6) .2126(7) .030(2) Uani 1.000 C
C17 -.2266(7) -.0090(5) .1916(6) .0235(19) Uani 1.000 C
O5 -.2214(7) .3184(5) .1365(5) .050(2) Uani 1.000 O
H2 .05250 .41910 .07870 .0360 Uiso 1.000 H
H3 .20240 .53970 .00400 .0420 Uiso 1.000 H
H4 .40300 .46070 -.05060 .0450 Uiso 1.000 H
H5 .44650 .26170 -.02940 .0390 Uiso 1.000 H
H7 .39290 .07080 .01280 .0350 Uiso 1.000 H
H8A .39610 -.11030 .06180 .0430 Uiso 1.000 H
H8B .27770 -.14170 -.01120 .0430 Uiso 1.000 H
H9A .30760 -.28120 .11420 .0450 Uiso 1.000 H
H9B .26590 -.18040 .18750 .0450 Uiso 1.000 H
H10A .10270 -.32130 .15250 .0420 Uiso 1.000 H
H10B .09490 -.27180 .04600 .0420 Uiso 1.000 H
H11 -.10440 -.28350 .17840 .0330 Uiso 1.000 H
H13 -.30710 -.28200 .24150 .0340 Uiso 1.000 H
H14 -.50600 -.19500 .28140 .0410 Uiso 1.000 H
H15 -.53300 .01140 .26120 .0450 Uiso 1.000 H
H16 -.36060 .13040 .20420 .0360 Uiso 1.000 H
H51 -.22990 .35840 .18730 .0760 Uiso 1.000 H
H52 -.15270 .27580 .14610 .0760 Uiso 1.000 H

loop_
_atom_type_symbol
_atom_type_description
_atom_type_scat_dispersion_real
_atom_type_scat_dispersion_imag
_atom_type_scat_source
Re Re -1.0185 7.2310 'International Tables Vol C Tables 4.2.6.8 and 6.1.1.4'
O O .0106 .0060 'International Tables Vol C Tables 4.2.6.8 and 6.1.1.4'
N N .0061 .0033 'International Tables Vol C Tables 4.2.6.8 and 6.1.1.4'
H H .0000 .0000 'International Tables Vol C Tables 4.2.6.8 and 6.1.1.4'
C C .0033 .0016 'International Tables Vol C Tables 4.2.6.8 and 6.1.1.4'

loop_
_geom_angle_atom_site_label_1
_geom_angle_atom_site_label_2
_geom_angle_atom_site_label_3
_geom_angle_site_symmetry_3
_geom_angle
_geom_angle_publ_flag
O1 Re1 O2 . 80.25(18) yes
O1 Re1 O3 . 98.2(2) yes
O1 Re1 O4 . 91.23(16) yes
O1 Re1 N1 . 91.7(2) yes
O1 Re1 N2 . 170.1(2) yes
O2 Re1 O3 . 100.3(3) yes
O2 Re1 O4 . 91.54(16) yes
O2 Re1 N1 . 168.5(2) yes
O2 Re1 N2 . 92.0(2) yes
O3 Re1 O4 . 165.92(18) yes
O3 Re1 N1 . 88.8(3) yes
O3 Re1 N2 . 89.2(2) yes
O4 Re1 N1 . 80.43(18) yes
O4 Re1 N2 . 82.78(19) yes
N1 Re1 N2 . 95.0(2) no
Re1 O1 C1 . 127.2(4) no
Re1 O2 C17 . 126.3(4) no
Re1 O4 Re1 3_555 180.00 no
H51 O5 H52 . 105.17 no
Re1 N1 C8 . 121.0(5) no
C7 N1 C8 . 117.2(6) no
Re1 N1 C7 . 121.7(5) no
Re1 N2 C11 . 121.8(5) no
C10 N2 C11 . 118.0(5) no
Re1 N2 C10 . 120.2(4) no
O1 C1 C6 . 124.7(6) no
C2 C1 C6 . 119.1(6) no
O1 C1 C2 . 116.3(6) no
C1 C2 C3 . 121.2(7) no
C2 C3 C4 . 120.8(7) no
C3 C4 C5 . 118.6(8) no
C4 C5 C6 . 122.1(7) no
C1 C6 C7 . 125.2(6) no
C5 C6 C7 . 116.5(6) no
C1 C6 C5 . 118.3(6) no
N1 C7 C6 . 129.4(7) no
N1 C8 C9 . 115.5(7) no
C8 C9 C10 . 118.5(7) no
N2 C10 C9 . 115.7(6) no
N2 C11 C12 . 128.1(6) no
C11 C12 C17 . 126.3(7) no
C13 C12 C17 . 118.1(6) no
C11 C12 C13 . 115.5(6) no
C12 C13 C14 . 122.8(7) no
C13 C14 C15 . 118.2(7) no
C14 C15 C16 . 121.7(7) no
C15 C16 C17 . 118.1(6) no
O2 C17 C16 . 114.1(5) no
C12 C17 C16 . 121.1(6) no
O2 C17 C12 . 124.8(6) no
C1 C2 H2 . 119.38 no
C3 C2 H2 . 119.46 no
C2 C3 H3 . 119.55 no
C4 C3 H3 . 119.67 no
C5 C4 H4 . 120.73 no
C3 C4 H4 . 120.71 no
C6 C5 H5 . 118.92 no
C4 C5 H5 . 118.99 no
N1 C7 H7 . 115.38 no
C6 C7 H7 . 115.26 no
N1 C8 H8B . 108.42 no
C9 C8 H8A . 108.37 no
N1 C8 H8A . 108.46 no
H8A C8 H8B . 107.50 no
C9 C8 H8B . 108.36 no
C8 C9 H9A . 107.65 no
C8 C9 H9B . 107.68 no
C10 C9 H9B . 107.70 no
H9A C9 H9B . 107.09 no
C10 C9 H9A . 107.68 no
N2 C10 H10B . 108.30 no
C9 C10 H10A . 108.35 no
C9 C10 H10B . 108.37 no
H10A C10 H10B . 107.40 no
N2 C10 H10A . 108.45 no
C12 C11 H11 . 115.90 no
N2 C11 H11 . 115.98 no
C12 C13 H13 . 118.66 no
C14 C13 H13 . 118.56 no
C15 C14 H14 . 120.90 no
C13 C14 H14 . 120.90 no
C14 C15 H15 . 119.08 no
C16 C15 H15 . 119.17 no
C15 C16 H16 . 120.95 no
C17 C16 H16 . 121.00 no

loop_
_geom_bond_atom_site_label_1
_geom_bond_atom_site_label_2
_geom_bond_site_symmetry_1
_geom_bond_site_symmetry_2
_geom_bond_distance
_geom_bond_publ_flag
Re1 O1 . . 2.020(5) yes
Re1 O2 . . 1.996(5) yes
Re1 O3 . . 1.724(7) yes
Re1 O4 . . 1.9129(3) yes
Re1 N1 . . 2.135(6) yes
Re1 N2 . . 2.130(5) yes
O1 C1 . . 1.329(8) no
O2 C17 . . 1.364(8) no
O5 H52 . . .8508 no
O5 H51 . . .8487 no
N1 C8 . . 1.450(9) no
N1 C7 . . 1.265(9) no
N2 C10 . . 1.474(9) no
N2 C11 . . 1.286(9) no
C1 C2 . . 1.371(10) no
C1 C6 . . 1.410(9) no
C2 C3 . . 1.366(11) no
C3 C4 . . 1.402(12) no
C4 C5 . . 1.344(10) no
C5 C6 . . 1.408(10) no
C6 C7 . . 1.463(9) no
C8 C9 . . 1.502(12) no
C9 C10 . . 1.458(11) no
C11 C12 . . 1.444(10) no
C12 C17 . . 1.383(9) no
C12 C13 . . 1.408(10) no
C13 C14 . . 1.373(10) no
C14 C15 . . 1.396(11) no
C15 C16 . . 1.399(11) no
C16 C17 . . 1.422(10) no
C2 H2 . . .9502 no
C3 H3 . . .9503 no
C4 H4 . . .9497 no
C5 H5 . . .9509 no
C7 H7 . . .9499 no
C8 H8A . . .9900 no
C8 H8B . . .9896 no
C9 H9B . . .9890 no
C9 H9A . . .9902 no
C10 H10B . . .9902 no
C10 H10A . . .9894 no
C11 H11 . . .9490 no
C13 H13 . . .9499 no
C14 H14 . . .9499 no
C15 H15 . . .9495 no
C16 H16 . . .9502 no

loop_
_geom_contact_atom_site_label_1
_geom_contact_atom_site_label_2
_geom_contact_distance
_geom_contact_site_symmetry_2
_geom_contact_publ_flag
Re1 H9B 3.2370 . no
Re1 H52 3.5090 . no
Re1 H11 3.4681 2_555 no
O1 O5 3.158(8) . no
O1 C11 3.259(10) 2_555 no
O2 O5 2.975(7) . no
O3 O5 2.981(8) 2_545 no
O3 C9 3.330(10) . no
O3 C11 3.379(9) 2_555 no
O5 C3 3.268(11) 3_565 no
O5 O1 3.158(8) . no
O5 O3 2.981(8) 2_555 no
O5 O2 2.975(7) . no
O1 H10B 2.7661 3_555 no
O1 H52 2.3703 . no
O2 H52 2.3503 . no
O2 H8B 2.7270 3_555 no
O2 H10A 2.8492 2_555 no
O3 H51 2.3024 2_545 no
O3 H13 2.8478 2_555 no
O3 H9B 2.7547 . no
O3 H11 2.4824 2_555 no
O5 H8B 2.7006 3_555 no
O5 H9B 2.5230 2_555 no
O5 H16 2.7176 . no
O5 H3 2.5450 3_565 no
C1 C13 3.238(11) 2_555 no
C1 C11 3.476(11) 3_555 no
C1 C12 3.505(10) 2_555 no
C2 C12 3.503(11) 2_555 no
C2 C13 3.583(11) 2_555 no
C3 O5 3.268(11) 3_565 no
C5 C13 3.367(12) 3_555 no
C5 C12 3.576(10) 3_555 no
C6 C13 3.421(12) 2_555 no
C6 C12 3.462(11) 3_555 no
C6 C11 3.365(11) 3_555 no
C7 C12 3.489(11) 3_555 no
C7 C17 3.420(12) 3_555 no
C9 O3 3.330(10) . no
C11 C1 3.476(11) 3_555 no
C11 O1 3.259(10) 2_545 no
C11 O3 3.379(9) 2_545 no
C11 C6 3.365(11) 3_555 no
C12 C7 3.489(11) 3_555 no
C12 C1 3.505(10) 2_545 no
C12 C6 3.462(11) 3_555 no
C12 C2 3.503(11) 2_545 no
C12 C5 3.576(10) 3_555 no
C13 C5 3.367(12) 3_555 no
C13 C6 3.421(12) 2_545 no
C13 C2 3.583(11) 2_545 no
C13 C1 3.238(11) 2_545 no
C17 C7 3.420(12) 3_555 no
C1 H10B 2.9423 3_555 no
C2 H10B 2.9584 3_555 no
C8 H5 3.0800 3_655 no
C9 H51 2.8014 2_545 no
C10 H3 2.9722 1_545 no
C17 H8B 3.0782 3_555 no
H3 H10B 2.4537 1_565 no
H3 O5 2.5450 3_565 no
H3 C10 2.9722 1_565 no
H4 H4 2.5512 3_665 no
H5 H7 2.2882 . no
H5 C8 3.0800 3_655 no
H5 H8A 2.3772 3_655 no
H7 H8A 2.1428 . no
H7 H5 2.2882 . no
H7 H8A 2.4392 3_655 no
H8A H7 2.4392 3_655 no
H8A H7 2.1428 . no
H8A H5 2.3772 3_655 no
H8B O2 2.7270 3_555 no
H8B O5 2.7006 3_555 no
H8B C17 3.0782 3_555 no
H8B H10B 2.5012 . no
H9B Re1 3.2370 . no
H9B O3 2.7547 . no
H9B H51 1.8558 2_545 no
H9B O5 2.5230 2_545 no
H10A H11 2.1750 . no
H10A O2 2.8492 2_545 no
H10B H3 2.4537 1_545 no
H10B H8B 2.5012 . no
H10B O1 2.7661 3_555 no
H10B C1 2.9423 3_555 no
H10B C2 2.9584 3_555 no
H11 H10A 2.1750 . no
H11 Re1 3.4681 2_545 no
H11 O3 2.4824 2_545 no
H11 H13 2.2518 . no
H13 H11 2.2518 . no
H13 O3 2.8478 2_545 no
H14 H16 2.3875 2_445 no
H16 O5 2.7176 . no
H16 H14 2.3875 2_455 no
H51 O3 2.3024 2_555 no
H51 C9 2.8014 2_555 no
H51 H9B 1.8558 2_555 no
H52 Re1 3.5090 . no
H52 O1 2.3703 . no
H52 O2 2.3503 . no

loop_
_geom_hbond_atom_site_label_D
_geom_hbond_atom_site_label_H
_geom_hbond_atom_site_label_A
_geom_hbond_site_symmetry_A
_geom_hbond_distance_DH
_geom_hbond_distance_HA
_geom_hbond_distance_DA
_geom_hbond_angle_DHA
_geom_hbond_publ_flag
O5 H51 O3 2_555 .85 2.30 2.981(8) 137 yes
O5 H52 O1 . .85 2.37 3.158(8) 154 yes
O5 H52 O2 . .85 2.35 2.975(7) 131 yes
C3 H3 O5 3_565 .95 2.55 3.268(11) 133 yes
C9 H9B O5 2_545 .99 2.52 3.429(12) 152 yes
C11 H11 O3 2_545 .95 2.48 3.379(9) 158 yes

loop_
_geom_torsion_atom_site_label_1
_geom_torsion_atom_site_label_2
_geom_torsion_atom_site_label_3
_geom_torsion_atom_site_label_4
_geom_torsion
_geom_torsion_publ_flag
O2 Re1 O1 C1 -168.5(6) no
O3 Re1 O1 C1 92.3(6) no
O4 Re1 O1 C1 -77.1(5) no
N1 Re1 O1 C1 3.3(6) no
O1 Re1 O2 C17 177.9(6) no
O3 Re1 O2 C17 -85.5(6) no
O4 Re1 O2 C17 86.9(6) no
N2 Re1 O2 C17 4.1(6) no
O1 Re1 N1 C7 -.1(7) no
O1 Re1 N1 C8 -176.1(7) no
O3 Re1 N1 C7 -98.2(7) no
O3 Re1 N1 C8 85.8(7) no
O4 Re1 N1 C7 90.9(6) no
O4 Re1 N1 C8 -85.1(6) no
N2 Re1 N1 C7 172.7(7) no
N2 Re1 N1 C8 -3.3(7) no
O2 Re1 N2 C10 173.9(6) no
O2 Re1 N2 C11 -6.4(7) no
O3 Re1 N2 C10 -85.8(6) no
O3 Re1 N2 C11 93.9(7) no
O4 Re1 N2 C10 82.6(6) no
O4 Re1 N2 C11 -97.7(6) no
N1 Re1 N2 C10 2.9(6) no
N1 Re1 N2 C11 -177.4(7) no
Re1 O1 C1 C2 175.7(5) no
Re1 O1 C1 C6 -5.0(10) no
Re1 O2 C17 C12 1.9(11) no
Re1 O2 C17 C16 -179.7(6) no
Re1 N1 C7 C6 -1.8(12) no
C8 N1 C7 C6 174.3(8) no
Re1 N1 C8 C9 -26.1(10) no
C7 N1 C8 C9 157.7(8) no
Re1 N2 C10 C9 27.9(10) no
C11 N2 C10 C9 -151.8(8) no
Re1 N2 C11 C12 3.2(12) no
C10 N2 C11 C12 -177.1(8) no
O1 C1 C2 C3 -179.7(8) no
C6 C1 C2 C3 .9(12) no
O1 C1 C6 C5 -178.4(7) no
O1 C1 C6 C7 2.7(12) no
C2 C1 C6 C5 1.0(11) no
C2 C1 C6 C7 -177.9(8) no
C1 C2 C3 C4 -1.6(14) no
C2 C3 C4 C5 .3(14) no
C3 C4 C5 C6 1.6(14) no
C4 C5 C6 C1 -2.2(12) no
C4 C5 C6 C7 176.7(8) no
C5 C6 C7 N1 -177.9(8) no
C1 C6 C7 N1 1.0(14) no
N1 C8 C9 C10 68.5(10) no
C8 C9 C10 N2 -69.3(11) no
N2 C11 C12 C13 -178.7(8) no
N2 C11 C12 C17 5.3(14) no
C17 C12 C13 C14 .7(13) no
C11 C12 C17 O2 -8.2(13) no
C11 C12 C13 C14 -175.6(8) no
C11 C12 C17 C16 173.6(8) no
C13 C12 C17 O2 175.9(7) no
C13 C12 C17 C16 -2.3(12) no
C12 C13 C14 C15 .8(13) no
C13 C14 C15 C16 -.7(15) no
C14 C15 C16 C17 -.9(15) no
C15 C16 C17 C12 2.4(13) no
C15 C16 C17 O2 -176.0(8) no
